data_2011637
loop_
_publ_author_name
'Goldcamp, Michael J.'
'Krause Bauer, Jeanette A.'
'Baldwin, Michael J.'

_publ_section_title
;
 Tris[2-(benzoylamino)ethyl]amine
;
_journal_issue 12
_journal_name_full 'Acta Crystallographica Section C'
_journal_page_first e602
_journal_page_last e603
_journal_paper_doi 10.1107/S0108270100017017
_journal_volume 56
_journal_year 2000
_chemical_formula_sum 'C27 H30 N4 O3'
_chemical_formula_weight 458.55
_chemical_melting_point 420.0(10)
_chemical_name_systematic
;
tris-(2-benzoylamino-ethyl)amine
;
_space_group_IT_number 14
_symmetry_cell_setting monoclinic
_symmetry_space_group_name_Hall '-P 2yn'
_symmetry_space_group_name_H-M 'P 1 21/n 1'
_audit_creation_method SHELXL
_cell_angle_alpha 90.00
_cell_angle_beta 101.06(2)
_cell_angle_gamma 90.00
_cell_formula_units_Z 4
_cell_length_a 10.004(2)
_cell_length_b 17.151(4)
_cell_length_c 14.472(3)
_cell_measurement_reflns_used 40
_cell_measurement_temperature 293(2)
_cell_measurement_theta_max 15.0
_cell_measurement_theta_min 5.0
_cell_volume 2437.0(9)
_computing_cell_refinement P3-P4/PC
_computing_data_collection 'P3-P4/PC (Siemens, 1989)'
_computing_data_reduction 'XDISK (Siemens, 1989)'
_computing_publication_material SHELXTL
_computing_structure_refinement SHELXTL
_computing_structure_solution 'SHELXTL (Sheldrick, 1994)'
_diffrn_ambient_temperature 293(2)
_diffrn_measurement_device_type 'Siemens P3'
_diffrn_measurement_method \q--2\q
_diffrn_radiation_monochromator graphite
_diffrn_radiation_source 'normal-focus sealed tube'
_diffrn_radiation_type MoK\a
_diffrn_radiation_wavelength .71073
_diffrn_reflns_av_R_equivalents .030
_diffrn_reflns_av_sigmaI/netI .072
_diffrn_reflns_limit_h_max 13
_diffrn_reflns_limit_h_min 0
_diffrn_reflns_limit_k_max 22
_diffrn_reflns_limit_k_min 0
_diffrn_reflns_limit_l_max 18
_diffrn_reflns_limit_l_min -18
_diffrn_reflns_number 5938
_diffrn_reflns_theta_max 27.56
_diffrn_reflns_theta_min 2.28
_diffrn_standards_decay_% 0
_diffrn_standards_interval_count 300
_diffrn_standards_number 3
_exptl_absorpt_coefficient_mu .083
_exptl_absorpt_correction_type none
_exptl_crystal_colour colourless
_exptl_crystal_density_diffrn 1.250
_exptl_crystal_density_meas ?
_exptl_crystal_description block
_exptl_crystal_F_000 976
_exptl_crystal_size_max .40
_exptl_crystal_size_mid .40
_exptl_crystal_size_min .20
_refine_diff_density_max .16
_refine_diff_density_min -.23
_refine_ls_extinction_method none
_refine_ls_goodness_of_fit_ref 1.004
_refine_ls_hydrogen_treatment constr
_refine_ls_matrix_type full
_refine_ls_number_parameters 307
_refine_ls_number_reflns 4975
_refine_ls_number_restraints 0
_refine_ls_restrained_S_all 1.004
_refine_ls_R_factor_all .146
_refine_ls_R_factor_gt .059
_refine_ls_shift/su_max -.001
_refine_ls_shift/su_mean .000
_refine_ls_structure_factor_coef Fsqd
_refine_ls_weighting_details 'calc w = 1/[\s^2^(Fo^2^)+(0.0605P)^2^+0.5052P] where P = (Fo^2^+2Fc^2^)/3'
_refine_ls_weighting_scheme calc
_refine_ls_wR_factor_ref .165
_reflns_number_gt 2590
_reflns_number_total 5625
_reflns_threshold_expression I>2\s(I)
_cod_data_source_file qa0433.cif
_cod_data_source_block I
_cod_depositor_comments
;
The following automatic conversions were performed:
'_symmetry_cell_setting' value 'Monoclinic' changed to 'monoclinic'
according to '/home/saulius/struct/CIF-dictionaries/cif_core.dic'
dictionary named 'cif_core.dic' version 2.4.1 from 2010-06-29.

Automatic conversion script
Id: cif_fix_enum 1527 2010-12-29 10:47:43Z saulius 

The following automatic conversions were performed:

'_chemical_melting_point' value '419--421' was changed to '420.0(10)'
- the average value was taken and precision was estimated.

Automatic conversion script
Id: cif_fix_values 1646 2011-03-28 12:23:43Z adriana 

The following automatic conversions were performed:

'_chemical_melting_point' value '419--421' was changed to '420.0(10)'
- the average value was taken and precision was
estimated.

'_symmetry_cell_setting' value 'Monoclinic' changed to
'monoclinic' according to
/home/saulius/struct/CIF-dictionaries/cif_core.dic dictionary named
'cif_core.dic' version 2.4.1 from 2010-06-29.

Automatic conversion script
Id: cif_fix_values 1715 2011-07-08 13:25:40Z adriana 

The following automatic conversions were performed:

'_exptl_crystal_density_meas' value 'not measured' was changed to '?'
- the value is perceived as not measured.

Automatic conversion script
Id: cif_fix_values 3008 2015-01-20 13:52:24Z robertas 
;
_cod_original_sg_symbol_H-M 'P 21/n'
_cod_database_code 2011637
_cod_database_fobs_code 2011637

loop_
_symmetry_equiv_pos_as_xyz
'x, y, z'
'-x+1/2, y+1/2, -z+1/2'
'-x, -y, -z'
'x-1/2, -y-1/2, z-1/2'

loop_
_atom_site_aniso_label
_atom_site_aniso_U_11
_atom_site_aniso_U_22
_atom_site_aniso_U_33
_atom_site_aniso_U_12
_atom_site_aniso_U_13
_atom_site_aniso_U_23
O1 .087(2) .0652(14) .0333(10) -.0064(12) .0224(10) -.0002(10)
O2 .0655(13) .0624(13) .0431(11) -.0045(11) .0262(10) -.0023(9)
O3 .102(2) .078(2) .0374(11) -.0126(14) .0250(12) -.0080(11)
N1 .067(2) .0511(15) .0322(12) -.0116(13) .0191(11) -.0019(10)
N2 .0534(15) .0511(14) .0357(12) -.0028(12) .0135(11) .0016(11)
N3 .0507(14) .060(2) .0365(12) -.0045(13) .0107(11) -.0057(11)
N4 .0468(13) .0382(12) .0364(11) -.0055(11) .0119(10) -.0033(10)
C1 .048(2) .047(2) .049(2) -.0098(14) .0162(14) .0004(13)
C2 .064(2) .048(2) .0405(15) -.0049(15) .0212(14) .0020(13)
C3 .048(2) .048(2) .0341(14) .0077(13) .0108(12) -.0014(12)
C4 .045(2) .052(2) .0347(14) .0014(14) .0067(12) -.0027(13)
C5 .056(2) .053(2) .050(2) .000(2) .0088(15) -.0042(14)
C6 .071(2) .061(2) .073(2) -.014(2) .002(2) -.011(2)
C7 .082(3) .087(3) .075(3) -.040(2) -.001(2) .005(2)
C8 .085(3) .126(4) .072(2) -.048(3) .033(2) -.015(2)
C9 .071(2) .082(2) .059(2) -.022(2) .028(2) -.016(2)
C10 .058(2) .046(2) .043(2) -.0121(15) .0091(13) -.0077(13)
C11 .050(2) .061(2) .0362(15) -.008(2) .0034(13) .0005(14)
C12 .049(2) .048(2) .0362(14) .0041(14) .0103(13) .0054(13)
C13 .051(2) .044(2) .0347(14) .0050(14) .0119(12) .0038(12)
C14 .086(3) .051(2) .105(3) -.002(2) .061(2) -.013(2)
C15 .097(3) .046(2) .124(3) -.004(2) .067(3) -.013(2)
C16 .063(2) .052(2) .071(2) -.008(2) .027(2) -.001(2)
C17 .066(2) .072(2) .080(2) -.012(2) .038(2) -.022(2)
C18 .061(2) .055(2) .074(2) -.007(2) .028(2) -.018(2)
C19 .058(2) .039(2) .054(2) -.0043(14) .0138(15) .0012(14)
C20 .060(2) .052(2) .056(2) .000(2) .013(2) -.0073(15)
C21 .052(2) .050(2) .0368(15) .0096(14) .0145(13) -.0028(13)
C22 .048(2) .049(2) .045(2) .0080(14) .0174(14) .0004(13)
C23 .082(2) .073(2) .048(2) -.021(2) .009(2) .003(2)
C24 .101(3) .094(3) .063(2) -.033(3) -.002(2) -.004(2)
C25 .073(3) .070(3) .095(3) -.020(2) .015(2) -.005(2)
C26 .080(3) .065(2) .091(3) -.011(2) .038(2) .001(2)
C27 .072(2) .070(2) .056(2) .000(2) .030(2) .001(2)

loop_
_atom_site_label
_atom_site_fract_x
_atom_site_fract_y
_atom_site_fract_z
_atom_site_U_iso_or_equiv
_atom_site_thermal_displace_type
_atom_site_calc_flag
_atom_site_refinement_flags
_atom_site_occupancy
_atom_site_disorder_group
_atom_site_type_symbol
O1 .3735(2) .07346(12) .53485(12) .0603(6) Uani d . 1 . O
O2 .2793(2) .13250(12) .19870(13) .0549(5) Uani d . 1 . O
O3 .6724(2) -.03697(13) .12240(13) .0708(7) Uani d . 1 . O
N1 .3405(2) .05056(13) .37971(15) .0488(6) Uani d . 1 . N
H1 .3522(2) .06729(13) .32580(15) .059 Uiso calc R 1 . H
N2 .3029(2) .06210(13) .07149(14) .0461(6) Uani d . 1 . N
H2 .3468(2) .05592(13) .02642(14) .055 Uiso calc R 1 . H
N3 .6208(2) -.07060(14) .26062(15) .0488(6) Uani d . 1 . N
H3 .6315(2) -.06003(14) .31967(15) .059 Uiso calc R 1 . H
N4 .3119(2) -.06074(12) .22652(14) .0399(5) Uani d . 1 . N
C1 .2081(3) -.0488(2) .2841(2) .0470(7) Uani d . 1 . C
H1A .1603(3) -.0976(2) .2877(2) .056 Uiso calc R 1 . H
H1B .1423(3) -.0111(2) .2530(2) .056 Uiso calc R 1 . H
C2 .2645(3) -.0206(2) .3832(2) .0493(7) Uani d . 1 . C
H2A .1903(3) -.0114(2) .4162(2) .059 Uiso calc R 1 . H
H2B .3235(3) -.0602(2) .4173(2) .059 Uiso calc R 1 . H
C3 .3932(3) .0914(2) .4562(2) .0429(7) Uani d . 1 . C
C4 .4786(3) .1597(2) .4417(2) .0439(7) Uani d . 1 . C
C5 .4832(3) .2234(2) .5007(2) .0533(8) Uani d . 1 . C
H5 .4329(3) .2231(2) .5484(2) .064 Uiso calc R 1 . H
C6 .5611(3) .2870(2) .4896(3) .0700(10) Uani d . 1 . C
H6 .5617(3) .3298(2) .5290(3) .084 Uiso calc R 1 . H
C7 .6385(4) .2882(2) .4210(3) .0834(12) Uani d . 1 . C
H7 .6910(4) .3316(2) .4134(3) .100 Uiso calc R 1 . H
C8 .6369(4) .2238(3) .3633(3) .0918(14) Uani d . 1 . C
H8 .6907(4) .2234(3) .3175(3) .110 Uiso calc R 1 . H
C9 .5566(3) .1602(2) .3730(2) .0686(10) Uani d . 1 . C
H9 .5551(3) .1176(2) .3331(2) .082 Uiso calc R 1 . H
C10 .2474(3) -.0685(2) .1270(2) .0490(7) Uani d . 1 . C
H10A .1715(3) -.1044(2) .1221(2) .059 Uiso calc R 1 . H
H10B .3127(3) -.0911(2) .0931(2) .059 Uiso calc R 1 . H
C11 .1961(3) .0075(2) .0802(2) .0496(7) Uani d . 1 . C
H11A .1440(3) -.0036(2) .0179(2) .060 Uiso calc R 1 . H
H11B .1351(3) .0317(2) .1163(2) .060 Uiso calc R 1 . H
C12 .3362(3) .1220(2) .1308(2) .0440(7) Uani d . 1 . C
C13 .4424(3) .1773(2) .1111(2) .0427(6) Uani d . 1 . C
C14 .4415(4) .2520(2) .1455(3) .0753(11) Uani d . 1 . C
H14 .3752(4) .2664(2) .1792(3) .090 Uiso calc R 1 . H
C15 .5377(4) .3058(2) .1305(3) .0827(12) Uani d . 1 . C
H15 .5356(4) .3560(2) .1543(3) .099 Uiso calc R 1 . H
C16 .6351(3) .2861(2) .0815(2) .0601(8) Uani d . 1 . C
H16 .6994(3) .3225(2) .0710(2) .072 Uiso calc R 1 . H
C17 .6373(3) .2118(2) .0476(2) .0697(10) Uani d . 1 . C
H17 .7044(3) .1977(2) .0144(2) .084 Uiso calc R 1 . H
C18 .5416(3) .1573(2) .0621(2) .0613(9) Uani d . 1 . C
H18 .5445(3) .1070(2) .0384(2) .074 Uiso calc R 1 . H
C19 .3949(3) -.1292(2) .2579(2) .0499(7) Uani d . 1 . C
H19A .3425(3) -.1755(2) .2364(2) .060 Uiso calc R 1 . H
H19B .4142(3) -.1301(2) .3261(2) .060 Uiso calc R 1 . H
C20 .5281(3) -.1325(2) .2235(2) .0554(8) Uani d . 1 . C
H20A .5715(3) -.1822(2) .2413(2) .067 Uiso calc R 1 . H
H20B .5095(3) -.1295(2) .1553(2) .067 Uiso calc R 1 . H
C21 .6907(3) -.0290(2) .2082(2) .0455(7) Uani d . 1 . C
C22 .7934(3) .0278(2) .2572(2) .0463(7) Uani d . 1 . C
C23 .8325(4) .0326(2) .3535(2) .0682(10) Uani d . 1 . C
H23 .7916(4) .0005(2) .3919(2) .082 Uiso calc R 1 . H
C24 .9322(4) .0848(2) .3937(3) .0882(12) Uani d . 1 . C
H24 .9585(4) .0870(2) .4589(3) .106 Uiso calc R 1 . H
C25 .9926(4) .1331(2) .3387(3) .0796(11) Uani d . 1 . C
H25 1.0580(4) .1690(2) .3663(3) .096 Uiso calc R 1 . H
C26 .9567(4) .1284(2) .2441(3) .0758(10) Uani d . 1 . C
H26 .9988(4) .1604(2) .2063(3) .091 Uiso calc R 1 . H
C27 .8584(3) .0765(2) .2033(2) .0636(9) Uani d . 1 . C
H27 .8348(3) .0740(2) .1380(2) .076 Uiso calc R 1 . H

loop_
_atom_type_symbol
_atom_type_description
_atom_type_scat_dispersion_real
_atom_type_scat_dispersion_imag
_atom_type_scat_source
C C .0033 .0016 'International Tables Vol C Tables 4.2.6.8 and 6.1.1.4'
H H .0000 .0000 'International Tables Vol C Tables 4.2.6.8 and 6.1.1.4'
N N .0061 .0033 'International Tables Vol C Tables 4.2.6.8 and 6.1.1.4'
O O .0106 .0060 'International Tables Vol C Tables 4.2.6.8 and 6.1.1.4'

loop_
_geom_angle_atom_site_label_1
_geom_angle_atom_site_label_2
_geom_angle_atom_site_label_3
_geom_angle
_geom_angle_publ_flag
C3 N1 C2 122.9(2) y
C12 N2 C11 122.6(2) y
C21 N3 C20 123.5(2) y
C19 N4 C1 111.0(2) y
C19 N4 C10 110.5(2) y
C1 N4 C10 110.1(2) y
N4 C1 C2 114.0(2) y
N1 C2 C1 109.9(2) y
O1 C3 N1 122.0(3) y
O1 C3 C4 121.7(2) y
N1 C3 C4 116.3(2) y
C9 C4 C5 119.0(3) n
C9 C4 C3 121.8(3) n
C5 C4 C3 119.2(2) n
C6 C5 C4 120.7(3) n
C5 C6 C7 120.7(3) n
C6 C7 C8 118.8(3) n
C9 C8 C7 120.7(3) n
C4 C9 C8 120.0(3) n
N4 C10 C11 114.2(2) y
N2 C11 C10 113.9(2) y
O2 C12 N2 121.6(3) y
O2 C12 C13 120.7(3) y
N2 C12 C13 117.6(2) y
C18 C13 C14 118.5(3) n
C18 C13 C12 123.5(3) n
C14 C13 C12 118.0(3) n
C13 C14 C15 120.9(3) n
C16 C15 C14 120.6(3) n
C15 C16 C17 118.9(3) n
C16 C17 C18 121.1(3) n
C13 C18 C17 120.0(3) n
N4 C19 C20 114.4(2) y
N3 C20 C19 113.2(2) y
O3 C21 N3 121.5(3) y
O3 C21 C22 120.6(3) y
N3 C21 C22 117.9(2) y
C23 C22 C27 117.4(3) n
C23 C22 C21 123.8(3) n
C27 C22 C21 118.7(3) n
C22 C23 C24 120.5(3) n
C25 C24 C23 120.8(4) n
C26 C25 C24 119.5(4) n
C25 C26 C27 120.2(3) n
C26 C27 C22 121.6(3) n

loop_
_geom_bond_atom_site_label_1
_geom_bond_atom_site_label_2
_geom_bond_site_symmetry_2
_geom_bond_distance
_geom_bond_publ_flag
O1 C3 . 1.231(3) y
O2 C12 . 1.239(3) y
O3 C21 . 1.228(3) y
N1 C3 . 1.331(3) y
N1 C2 . 1.444(3) y
N2 C12 . 1.339(3) y
N2 C11 . 1.443(3) y
N3 C21 . 1.333(3) y
N3 C20 . 1.444(4) y
N4 C19 . 1.458(3) y
N4 C1 . 1.465(3) y
N4 C10 . 1.467(3) y
C1 C2 . 1.517(4) y
C3 C4 . 1.489(4) y
C4 C9 . 1.377(4) y
C4 C5 . 1.382(4) n
C5 C6 . 1.367(4) n
C6 C7 . 1.371(5) n
C7 C8 . 1.383(5) n
C8 C9 . 1.378(5) n
C10 C11 . 1.513(4) y
C12 C13 . 1.492(4) y
C13 C18 . 1.370(4) n
C13 C14 . 1.374(4) n
C14 C15 . 1.380(4) n
C15 C16 . 1.353(4) n
C16 C17 . 1.367(4) n
C17 C18 . 1.383(4) n
C19 C20 . 1.510(4) y
C21 C22 . 1.492(4) y
C22 C23 . 1.376(4) n
C22 C27 . 1.388(4) n
C23 C24 . 1.382(5) n
C24 C25 . 1.368(5) n
C25 C26 . 1.350(5) n
C26 C27 . 1.373(5) n

loop_
_geom_hbond_atom_site_label_D
_geom_hbond_atom_site_label_H
_geom_hbond_atom_site_label_A
_geom_hbond_site_symmetry_A
_geom_hbond_distance_DH
_geom_hbond_distance_HA
_geom_hbond_distance_DA
_geom_hbond_angle_DHA
_geom_hbond_publ_flag
N1 H1 O2 . .86 2.16 2.932(3) 150 y
N2 H2 O3 3_655 .86 2.15 2.896(3) 145 y
N3 H3 O1 3_656 .86 2.13 2.950(3) 160 y

loop_
_geom_torsion_atom_site_label_1
_geom_torsion_atom_site_label_2
_geom_torsion_atom_site_label_3
_geom_torsion_atom_site_label_4
_geom_torsion
_geom_torsion_publ_flag
C19 N4 C1 C2 71.6(3) n
C10 N4 C1 C2 -165.7(2) n
C3 N1 C2 C1 175.0(2) n
N4 C1 C2 N1 56.4(3) n
C2 N1 C3 O1 -4.4(4) n
C2 N1 C3 C4 175.0(2) n
O1 C3 C4 C9 146.9(3) n
N1 C3 C4 C9 -32.5(4) n
O1 C3 C4 C5 -31.0(4) n
N1 C3 C4 C5 149.6(3) n
C9 C4 C5 C6 1.8(5) n
C3 C4 C5 C6 179.7(3) n
C4 C5 C6 C7 -1.4(5) n
C5 C6 C7 C8 -.3(6) n
C6 C7 C8 C9 1.6(6) n
C5 C4 C9 C8 -.5(5) n
C3 C4 C9 C8 -178.4(3) n
C7 C8 C9 C4 -1.2(6) n
C19 N4 C10 C11 -162.1(2) n
C1 N4 C10 C11 74.9(3) n
C12 N2 C11 C10 -100.0(3) n
N4 C10 C11 N2 66.5(3) n
C11 N2 C12 O2 2.2(4) n
C11 N2 C12 C13 -176.3(2) n
O2 C12 C13 C18 155.8(3) n
N2 C12 C13 C18 -25.7(4) n
O2 C12 C13 C14 -23.2(4) n
N2 C12 C13 C14 155.3(3) n
C18 C13 C14 C15 .4(5) n
C12 C13 C14 C15 179.4(3) n
C13 C14 C15 C16 .1(6) n
C14 C15 C16 C17 -.5(6) n
C15 C16 C17 C18 .6(5) n
C14 C13 C18 C17 -.3(5) n
C12 C13 C18 C17 -179.3(3) n
C16 C17 C18 C13 -.1(5) n
C1 N4 C19 C20 -162.6(2) n
C10 N4 C19 C20 75.0(3) n
C21 N3 C20 C19 -135.0(3) n
N4 C19 C20 N3 65.1(3) n
C20 N3 C21 O3 5.7(4) n
C20 N3 C21 C22 -174.0(2) n
O3 C21 C22 C23 -171.0(3) n
N3 C21 C22 C23 8.7(4) n
O3 C21 C22 C27 6.0(4) n
N3 C21 C22 C27 -174.3(3) n
C27 C22 C23 C24 .4(5) n
C21 C22 C23 C24 177.5(3) n
C22 C23 C24 C25 .8(6) n
C23 C24 C25 C26 -1.6(6) n
C24 C25 C26 C27 1.3(6) n
C25 C26 C27 C22 .0(6) n
C23 C22 C27 C26 -.8(5) n
C21 C22 C27 C26 -178.1(3) n

loop_
_cod_related_entry_id
_cod_related_entry_database
_cod_related_entry_code
1 ChemSpider 21105826
